data_4301192
loop_
_publ_author_name
'Wen-Chou Hung'
'Chu-Chieh Lin'

_publ_section_title
;
Preparation, Characterization, and Catalytic Studies of Magnesium Complexes
Supported by NNO-Tridentate Schiff-Base Ligands
;
_journal_name_full 'Inorganic Chemistry'
_journal_page_first 728
_journal_page_last 734
_journal_paper_doi 10.1021/ic801397t
_journal_volume 48
_journal_year 2009
_chemical_formula_moiety 'C48 H50 Cl2 Mg2 N4 O4'
_chemical_formula_sum 'C48 H50 Cl2 Mg2 N4 O4'
_chemical_formula_weight 866.44
_chemical_name_systematic
; 
 ? 
;
_space_group_IT_number 2
_symmetry_cell_setting triclinic
_symmetry_space_group_name_Hall '-P 1'
_symmetry_space_group_name_H-M 'P -1'
_atom_sites_solution_hydrogens geom
_atom_sites_solution_primary direct
_atom_sites_solution_secondary difmap
_audit_creation_method SHELXL-97
_cell_angle_alpha 115.998(3)
_cell_angle_beta 92.117(3)
_cell_angle_gamma 106.013(3)
_cell_formula_units_Z 1
_cell_length_a 10.5248(18)
_cell_length_b 11.0943(18)
_cell_length_c 11.1946(19)
_cell_measurement_reflns_used 2349
_cell_measurement_temperature 293(2)
_cell_measurement_theta_max 25.815
_cell_measurement_theta_min 2.6255
_cell_volume 1110.3(3)
_computing_cell_refinement 'Bruker SAINT'
_computing_data_collection 'Bruker SMART'
_computing_data_reduction 'Bruker SAINT'
_computing_molecular_graphics 'SHELXTL (Bruker, 1999)'
_computing_publication_material 'SHELXTL (Bruker, 1999)'
_computing_structure_refinement 'SHELXL-97 (Sheldrick, 1997)'
_computing_structure_solution 'SHELXS-97 (Sheldrick, 1990)'
_diffrn_ambient_temperature 298(2)
_diffrn_measured_fraction_theta_full 0.986
_diffrn_measured_fraction_theta_max 0.986
_diffrn_measurement_device_type 'Bruker SMART 1000 CCD'
_diffrn_measurement_method '\f and \w scans'
_diffrn_radiation_monochromator graphite
_diffrn_radiation_source 'fine-focus sealed tube'
_diffrn_radiation_type MoK\a
_diffrn_radiation_wavelength 0.71073
_diffrn_reflns_av_R_equivalents 0.0189
_diffrn_reflns_av_sigmaI/netI 0.0400
_diffrn_reflns_limit_h_max 10
_diffrn_reflns_limit_h_min -12
_diffrn_reflns_limit_k_max 13
_diffrn_reflns_limit_k_min -8
_diffrn_reflns_limit_l_max 13
_diffrn_reflns_limit_l_min -13
_diffrn_reflns_number 6169
_diffrn_reflns_theta_full 26.00
_diffrn_reflns_theta_max 26.00
_diffrn_reflns_theta_min 2.05
_exptl_absorpt_coefficient_mu 0.223
_exptl_absorpt_correction_T_max 0.9824
_exptl_absorpt_correction_T_min 0.9422
_exptl_absorpt_correction_type multi-scan
_exptl_absorpt_process_details 'SADABS, Sheldrick (1996)'
_exptl_crystal_colour yellow
_exptl_crystal_density_diffrn 1.296
_exptl_crystal_density_method 'not measured'
_exptl_crystal_description parallelpiped
_exptl_crystal_F_000 456
_exptl_crystal_size_max 0.27
_exptl_crystal_size_mid 0.10
_exptl_crystal_size_min 0.08
_refine_diff_density_max 0.322
_refine_diff_density_min -0.235
_refine_diff_density_rms 0.049
_refine_ls_extinction_coef none
_refine_ls_extinction_expression Fc^*^=kFc[1+0.001xFc^2^\l^3^/sin(2\q)]^-1/4^
_refine_ls_extinction_method none
_refine_ls_goodness_of_fit_ref 1.001
_refine_ls_hydrogen_treatment constr
_refine_ls_matrix_type full
_refine_ls_number_parameters 272
_refine_ls_number_reflns 4308
_refine_ls_number_restraints 0
_refine_ls_restrained_S_all 1.001
_refine_ls_R_factor_all 0.0728
_refine_ls_R_factor_gt 0.0477
_refine_ls_shift/su_max 0.000
_refine_ls_shift/su_mean 0.000
_refine_ls_structure_factor_coef Fsqd
_refine_ls_weighting_details 'calc w=1/[\s^2^(Fo^2^)+(0.0850P)^2^+0.0000P] where P=(Fo^2^+2Fc^2^)/3'
_refine_ls_weighting_scheme calc
_refine_ls_wR_factor_gt 0.1284
_refine_ls_wR_factor_ref 0.1443
_reflns_number_gt 2963
_reflns_number_total 4308
_reflns_threshold_expression >2sigma(I)
_cod_data_source_file ic801397t_si_001_3.cif
_cod_data_source_block 7
_cod_depositor_comments
;
The following automatic conversions were performed:
'_symmetry_cell_setting' value 'Triclinic' changed to 'triclinic'
according to '/home/saulius/struct/CIF-dictionaries/cif_core.dic'
dictionary named 'cif_core.dic' version 2.4.1 from 2010-06-29.

Automatic conversion script
Id: cif_fix_enum 1527 2010-12-29 10:47:43Z saulius 
;
_cod_database_code 4301192

loop_
_symmetry_equiv_pos_as_xyz
'x, y, z'
'-x, -y, -z'

loop_
_atom_site_label
_atom_site_type_symbol
_atom_site_fract_x
_atom_site_fract_y
_atom_site_fract_z
_atom_site_U_iso_or_equiv
_atom_site_adp_type
_atom_site_occupancy
_atom_site_symmetry_multiplicity
_atom_site_calc_flag
_atom_site_refinement_flags
_atom_site_disorder_assembly
_atom_site_disorder_group
Mg Mg 0.01056(7) 0.86620(7) 0.39197(7) 0.0391(2) Uani 1 1 d . . .
O1 O 0.12507(17) 0.89741(16) 0.27082(17) 0.0483(4) Uani 1 1 d . . .
N1 N 0.0603(2) 0.66948(19) 0.3240(2) 0.0444(5) Uani 1 1 d . . .
N2 N -0.1813(2) 0.7038(2) 0.3715(2) 0.0554(6) Uani 1 1 d . . .
Cl Cl 0.54890(7) 0.69784(8) 0.00686(8) 0.0677(3) Uani 1 1 d . . .
C1 C 0.2172(2) 0.8478(2) 0.2145(2) 0.0392(5) Uani 1 1 d . . .
C2 C 0.3083(3) 0.9238(2) 0.1628(3) 0.0513(6) Uani 1 1 d . . .
H2A H 0.2994 1.0078 0.1701 0.062 Uiso 1 1 calc R . .
C3 C 0.4088(3) 0.8798(3) 0.1026(3) 0.0529(6) Uani 1 1 d . . .
H3A H 0.4685 0.9347 0.0724 0.063 Uiso 1 1 calc R . .
C4 C 0.4212(2) 0.7533(3) 0.0868(2) 0.0462(6) Uani 1 1 d . . .
C5 C 0.3344(2) 0.6728(2) 0.1327(2) 0.0431(5) Uani 1 1 d . . .
H5A H 0.3435 0.5872 0.1201 0.052 Uiso 1 1 calc R . .
C6 C 0.2324(2) 0.7170(2) 0.1981(2) 0.0371(5) Uani 1 1 d . . .
C7 C 0.1423(2) 0.6265(2) 0.2454(2) 0.0373(5) Uani 1 1 d . . .
C8 C 0.1469(2) 0.4777(2) 0.1954(2) 0.0384(5) Uani 1 1 d . . .
C9 C 0.2262(3) 0.4456(3) 0.2706(3) 0.0523(6) Uani 1 1 d . . .
H9A H 0.2805 0.5170 0.3521 0.063 Uiso 1 1 calc R . .
C10 C 0.2251(3) 0.3075(3) 0.2252(3) 0.0592(7) Uani 1 1 d . . .
H10A H 0.2793 0.2867 0.2760 0.071 Uiso 1 1 calc R . .
C11 C 0.1444(3) 0.2008(3) 0.1055(3) 0.0557(7) Uani 1 1 d . . .
H11A H 0.1437 0.1081 0.0756 0.067 Uiso 1 1 calc R . .
C12 C 0.0652(3) 0.2311(3) 0.0306(3) 0.0532(6) Uani 1 1 d . . .
H12A H 0.0100 0.1589 -0.0501 0.064 Uiso 1 1 calc R . .
C13 C 0.0670(3) 0.3696(2) 0.0749(2) 0.0472(6) Uani 1 1 d . . .
H13A H 0.0138 0.3899 0.0228 0.057 Uiso 1 1 calc R . .
C14 C -0.0272(3) 0.5699(3) 0.3637(3) 0.0628(8) Uani 1 1 d . . .
H14A H 0.0266 0.5525 0.4229 0.075 Uiso 1 1 calc R . .
H14B H -0.0722 0.4802 0.2840 0.075 Uiso 1 1 calc R . .
C15 C -0.1293(3) 0.6303(3) 0.4350(3) 0.0595(7) Uani 1 1 d . . .
H15A H -0.2035 0.5546 0.4335 0.071 Uiso 1 1 calc R . .
H15B H -0.0890 0.6968 0.5288 0.071 Uiso 1 1 calc R . .
C16 C -0.2746(3) 0.7658(3) 0.4513(5) 0.1044(14) Uani 1 1 d . . .
H16A H -0.3552 0.6915 0.4389 0.157 Uiso 1 1 calc R . .
H16B H -0.2966 0.8284 0.4224 0.157 Uiso 1 1 calc R . .
H16C H -0.2335 0.8180 0.5452 0.157 Uiso 1 1 calc R . .
C17 C -0.2482(4) 0.6037(3) 0.2310(4) 0.1007(13) Uani 1 1 d . . .
H17A H -0.3296 0.5373 0.2301 0.151 Uiso 1 1 calc R . .
H17B H -0.1895 0.5536 0.1844 0.151 Uiso 1 1 calc R . .
H17C H -0.2691 0.6548 0.1869 0.151 Uiso 1 1 calc R . .
O2 O 0.07490(15) 0.98563(16) 0.58579(15) 0.0424(4) Uani 1 1 d . . .
C18 C 0.1248(3) 0.9762(3) 0.6980(2) 0.0509(6) Uani 1 1 d . . .
H18A H 0.0499 0.9290 0.7269 0.061 Uiso 1 1 calc R . .
H18B H 0.1667 1.0714 0.7714 0.061 Uiso 1 1 calc R . .
C19 C 0.2258(2) 0.8977(2) 0.6736(2) 0.0446(6) Uani 1 1 d . . .
C20 C 0.2410(3) 0.8323(3) 0.7513(3) 0.0588(7) Uani 1 1 d . . .
H20A H 0.1868 0.8345 0.8155 0.071 Uiso 1 1 calc R . .
C21 C 0.3357(3) 0.7636(3) 0.7347(4) 0.0762(10) Uani 1 1 d . . .
H21A H 0.3459 0.7212 0.7885 0.091 Uiso 1 1 calc R . .
C22 C 0.4151(3) 0.7583(3) 0.6380(4) 0.0770(10) Uani 1 1 d . . .
H22A H 0.4778 0.7108 0.6252 0.092 Uiso 1 1 calc R . .
C23 C 0.4010(3) 0.8233(3) 0.5609(3) 0.0698(8) Uani 1 1 d . . .
H23A H 0.4547 0.8205 0.4963 0.084 Uiso 1 1 calc R . .
C24 C 0.3074(3) 0.8929(3) 0.5791(3) 0.0542(6) Uani 1 1 d . . .
H24B H 0.2991 0.9373 0.5268 0.065 Uiso 1 1 calc R . .

loop_
_atom_site_aniso_label
_atom_site_aniso_U_11
_atom_site_aniso_U_22
_atom_site_aniso_U_33
_atom_site_aniso_U_23
_atom_site_aniso_U_13
_atom_site_aniso_U_12
Mg 0.0467(5) 0.0336(4) 0.0399(4) 0.0140(3) 0.0155(3) 0.0217(3)
O1 0.0628(11) 0.0437(9) 0.0567(10) 0.0286(8) 0.0299(8) 0.0326(8)
N1 0.0580(12) 0.0385(10) 0.0500(11) 0.0256(9) 0.0263(10) 0.0243(9)
N2 0.0506(12) 0.0413(11) 0.0696(15) 0.0205(11) 0.0146(11) 0.0168(10)
Cl 0.0552(4) 0.0770(5) 0.0830(5) 0.0395(4) 0.0367(4) 0.0324(4)
C1 0.0496(13) 0.0344(11) 0.0358(12) 0.0148(10) 0.0109(10) 0.0189(10)
C2 0.0635(16) 0.0391(13) 0.0631(16) 0.0296(12) 0.0246(13) 0.0222(12)
C3 0.0544(15) 0.0489(14) 0.0598(16) 0.0299(13) 0.0205(12) 0.0144(12)
C4 0.0409(13) 0.0498(14) 0.0457(13) 0.0191(11) 0.0140(10) 0.0161(11)
C5 0.0477(13) 0.0372(12) 0.0457(13) 0.0166(10) 0.0148(10) 0.0198(10)
C6 0.0441(12) 0.0330(11) 0.0345(11) 0.0137(9) 0.0090(9) 0.0165(9)
C7 0.0457(13) 0.0352(11) 0.0354(11) 0.0165(9) 0.0112(10) 0.0193(10)
C8 0.0470(13) 0.0341(11) 0.0392(12) 0.0166(10) 0.0181(10) 0.0202(10)
C9 0.0613(16) 0.0463(14) 0.0499(15) 0.0192(12) 0.0063(12) 0.0244(12)
C10 0.0750(19) 0.0562(16) 0.0676(18) 0.0361(15) 0.0189(15) 0.0393(14)
C11 0.0705(18) 0.0381(13) 0.0687(18) 0.0255(13) 0.0277(14) 0.0297(13)
C12 0.0655(17) 0.0382(13) 0.0505(15) 0.0139(11) 0.0148(12) 0.0201(12)
C13 0.0633(16) 0.0415(13) 0.0415(13) 0.0180(11) 0.0124(11) 0.0262(12)
C14 0.0792(19) 0.0575(16) 0.084(2) 0.0481(16) 0.0467(16) 0.0386(15)
C15 0.0695(18) 0.0538(15) 0.0610(17) 0.0290(14) 0.0287(14) 0.0228(14)
C16 0.070(2) 0.069(2) 0.190(4) 0.062(3) 0.074(2) 0.0364(18)
C17 0.097(3) 0.072(2) 0.104(3) 0.038(2) -0.026(2) -0.005(2)
O2 0.0523(9) 0.0440(9) 0.0389(8) 0.0181(7) 0.0123(7) 0.0287(7)
C18 0.0610(16) 0.0594(15) 0.0425(14) 0.0232(12) 0.0168(11) 0.0346(13)
C19 0.0471(14) 0.0400(12) 0.0420(13) 0.0147(10) 0.0014(10) 0.0158(10)
C20 0.0726(19) 0.0486(15) 0.0571(16) 0.0261(13) 0.0030(13) 0.0209(13)
C21 0.088(2) 0.0484(16) 0.086(2) 0.0285(16) -0.019(2) 0.0235(16)
C22 0.064(2) 0.065(2) 0.087(2) 0.0140(17) -0.0122(18) 0.0371(16)
C23 0.0512(17) 0.073(2) 0.073(2) 0.0173(16) 0.0079(14) 0.0308(15)
C24 0.0532(15) 0.0557(15) 0.0558(15) 0.0216(13) 0.0097(12) 0.0283(12)

loop_
_atom_type_symbol
_atom_type_description
_atom_type_scat_dispersion_real
_atom_type_scat_dispersion_imag
_atom_type_scat_source
C C 0.0033 0.0016 'International Tables Vol C Tables 4.2.6.8 and 6.1.1.4'
H H 0.0000 0.0000 'International Tables Vol C Tables 4.2.6.8 and 6.1.1.4'
N N 0.0061 0.0033 'International Tables Vol C Tables 4.2.6.8 and 6.1.1.4'
O O 0.0106 0.0060 'International Tables Vol C Tables 4.2.6.8 and 6.1.1.4'
Mg Mg 0.0486 0.0363 'International Tables Vol C Tables 4.2.6.8 and 6.1.1.4'
Cl Cl 0.1484 0.1585 'International Tables Vol C Tables 4.2.6.8 and 6.1.1.4'

loop_
_geom_angle_atom_site_label_1
_geom_angle_atom_site_label_2
_geom_angle_atom_site_label_3
_geom_angle
_geom_angle_site_symmetry_1
_geom_angle_site_symmetry_3
_geom_angle_publ_flag
O1 Mg O2 118.24(8) . . ?
O1 Mg O2 96.37(7) . 2_576 ?
O2 Mg O2 82.84(7) . 2_576 ?
O1 Mg N1 83.75(7) . . ?
O2 Mg N1 110.20(7) . . ?
O2 Mg N1 165.22(8) 2_576 . ?
O1 Mg N2 135.81(8) . . ?
O2 Mg N2 105.53(8) . . ?
O2 Mg N2 94.63(8) 2_576 . ?
N1 Mg N2 75.53(8) . . ?
O1 Mg Mg 112.68(6) . 2_576 ?
O2 Mg Mg 42.22(5) . 2_576 ?
O2 Mg Mg 40.62(5) 2_576 2_576 ?
N1 Mg Mg 151.81(7) . 2_576 ?
N2 Mg Mg 103.32(7) . 2_576 ?
C1 O1 Mg 135.11(14) . . ?
C7 N1 C14 118.14(19) . . ?
C7 N1 Mg 129.23(15) . . ?
C14 N1 Mg 112.17(15) . . ?
C16 N2 C17 111.0(3) . . ?
C16 N2 C15 108.1(2) . . ?
C17 N2 C15 110.3(2) . . ?
C16 N2 Mg 112.89(17) . . ?
C17 N2 Mg 114.1(2) . . ?
C15 N2 Mg 99.72(15) . . ?
O1 C1 C2 119.0(2) . . ?
O1 C1 C6 124.32(19) . . ?
C2 C1 C6 116.7(2) . . ?
C3 C2 C1 123.0(2) . . ?
C3 C2 H2A 118.5 . . ?
C1 C2 H2A 118.5 . . ?
C2 C3 C4 119.5(2) . . ?
C2 C3 H3A 120.2 . . ?
C4 C3 H3A 120.2 . . ?
C5 C4 C3 120.5(2) . . ?
C5 C4 Cl 120.86(19) . . ?
C3 C4 Cl 118.67(18) . . ?
C4 C5 C6 121.3(2) . . ?
C4 C5 H5A 119.4 . . ?
C6 C5 H5A 119.4 . . ?
C5 C6 C1 119.0(2) . . ?
C5 C6 C7 118.97(19) . . ?
C1 C6 C7 121.99(19) . . ?
N1 C7 C6 122.38(19) . . ?
N1 C7 C8 120.44(19) . . ?
C6 C7 C8 117.17(18) . . ?
C13 C8 C9 118.7(2) . . ?
C13 C8 C7 120.0(2) . . ?
C9 C8 C7 121.2(2) . . ?
C8 C9 C10 120.3(2) . . ?
C8 C9 H9A 119.9 . . ?
C10 C9 H9A 119.9 . . ?
C11 C10 C9 120.4(2) . . ?
C11 C10 H10A 119.8 . . ?
C9 C10 H10A 119.8 . . ?
C12 C11 C10 119.9(2) . . ?
C12 C11 H11A 120.0 . . ?
C10 C11 H11A 120.0 . . ?
C11 C12 C13 119.9(2) . . ?
C11 C12 H12A 120.0 . . ?
C13 C12 H12A 120.0 . . ?
C8 C13 C12 120.8(2) . . ?
C8 C13 H13A 119.6 . . ?
C12 C13 H13A 119.6 . . ?
N1 C14 C15 109.8(2) . . ?
N1 C14 H14A 109.7 . . ?
C15 C14 H14A 109.7 . . ?
N1 C14 H14B 109.7 . . ?
C15 C14 H14B 109.7 . . ?
H14A C14 H14B 108.2 . . ?
N2 C15 C14 111.7(2) . . ?
N2 C15 H15A 109.3 . . ?
C14 C15 H15A 109.3 . . ?
N2 C15 H15B 109.3 . . ?
C14 C15 H15B 109.3 . . ?
H15A C15 H15B 107.9 . . ?
N2 C16 H16A 109.5 . . ?
N2 C16 H16B 109.5 . . ?
H16A C16 H16B 109.5 . . ?
N2 C16 H16C 109.5 . . ?
H16A C16 H16C 109.5 . . ?
H16B C16 H16C 109.5 . . ?
N2 C17 H17A 109.5 . . ?
N2 C17 H17B 109.5 . . ?
H17A C17 H17B 109.5 . . ?
N2 C17 H17C 109.5 . . ?
H17A C17 H17C 109.5 . . ?
H17B C17 H17C 109.5 . . ?
C18 O2 Mg 139.20(14) . . ?
C18 O2 Mg 121.05(13) . 2_576 ?
Mg O2 Mg 97.16(7) . 2_576 ?
O2 C18 C19 114.73(19) . . ?
O2 C18 H18A 108.6 . . ?
C19 C18 H18A 108.6 . . ?
O2 C18 H18B 108.6 . . ?
C19 C18 H18B 108.6 . . ?
H18A C18 H18B 107.6 . . ?
C24 C19 C20 118.4(2) . . ?
C24 C19 C18 122.1(2) . . ?
C20 C19 C18 119.4(2) . . ?
C19 C20 C21 120.9(3) . . ?
C19 C20 H20A 119.5 . . ?
C21 C20 H20A 119.5 . . ?
C22 C21 C20 119.7(3) . . ?
C22 C21 H21A 120.1 . . ?
C20 C21 H21A 120.1 . . ?
C23 C22 C21 119.7(3) . . ?
C23 C22 H22A 120.2 . . ?
C21 C22 H22A 120.2 . . ?
C22 C23 C24 120.2(3) . . ?
C22 C23 H23A 119.9 . . ?
C24 C23 H23A 119.9 . . ?
C19 C24 C23 121.0(3) . . ?
C19 C24 H24B 119.5 . . ?
C23 C24 H24B 119.5 . . ?

loop_
_geom_bond_atom_site_label_1
_geom_bond_atom_site_label_2
_geom_bond_distance
_geom_bond_site_symmetry_2
_geom_bond_publ_flag
Mg O1 1.9271(17) . ?
Mg O2 1.9489(17) . ?
Mg O2 2.0116(16) 2_576 ?
Mg N1 2.195(2) . ?
Mg N2 2.230(2) . ?
Mg Mg 2.9702(14) 2_576 ?
O1 C1 1.295(3) . ?
N1 C7 1.290(3) . ?
N1 C14 1.472(3) . ?
N2 C16 1.462(3) . ?
N2 C17 1.468(4) . ?
N2 C15 1.481(3) . ?
Cl C4 1.746(2) . ?
C1 C2 1.410(3) . ?
C1 C6 1.435(3) . ?
C2 C3 1.365(3) . ?
C2 H2A 0.9300 . ?
C3 C4 1.379(3) . ?
C3 H3A 0.9300 . ?
C4 C5 1.372(3) . ?
C5 C6 1.402(3) . ?
C5 H5A 0.9300 . ?
C6 C7 1.471(3) . ?
C7 C8 1.509(3) . ?
C8 C13 1.381(3) . ?
C8 C9 1.381(3) . ?
C9 C10 1.382(3) . ?
C9 H9A 0.9300 . ?
C10 C11 1.375(4) . ?
C10 H10A 0.9300 . ?
C11 C12 1.364(4) . ?
C11 H11A 0.9300 . ?
C12 C13 1.386(3) . ?
C12 H12A 0.9300 . ?
C13 H13A 0.9300 . ?
C14 C15 1.495(3) . ?
C14 H14A 0.9700 . ?
C14 H14B 0.9700 . ?
C15 H15A 0.9700 . ?
C15 H15B 0.9700 . ?
C16 H16A 0.9600 . ?
C16 H16B 0.9600 . ?
C16 H16C 0.9600 . ?
C17 H17A 0.9600 . ?
C17 H17B 0.9600 . ?
C17 H17C 0.9600 . ?
O2 C18 1.401(3) . ?
O2 Mg 2.0116(16) 2_576 ?
C18 C19 1.512(3) . ?
C18 H18A 0.9700 . ?
C18 H18B 0.9700 . ?
C19 C24 1.379(3) . ?
C19 C20 1.384(3) . ?
C20 C21 1.385(4) . ?
C20 H20A 0.9300 . ?
C21 C22 1.383(5) . ?
C21 H21A 0.9300 . ?
C22 C23 1.372(4) . ?
C22 H22A 0.9300 . ?
C23 C24 1.381(4) . ?
C23 H23A 0.9300 . ?
C24 H24B 0.9300 . ?
